data_1507706
loop_
_publ_author_name
'Mitsudo, Koichi'
'Shimohara, Shuichi'
'Mizoguchi, Jun'
'Mandai, Hiroki'
'Suga, Seiji'

_publ_section_title
;
 Synthesis of nitrogen-bridged terthiophenes by tandem buchwald-hartwig
 coupling and their properties.
;
_journal_issue 11
_journal_name_full 'Organic letters'
_journal_page_first 2702
_journal_page_last 2705
_journal_paper_doi 10.1021/ol300887t
_journal_volume 14
_journal_year 2012
_chemical_formula_moiety 'C20 H22 N2 S3'
_chemical_formula_sum 'C20 H22 N2 S3'
_chemical_formula_weight 386.58
_chemical_name_systematic
;
 N,N'-Dibutyl-trithienodipyrrole
;
_space_group_IT_number 14
_symmetry_cell_setting monoclinic
_symmetry_space_group_name_Hall '-P 2ybc'
_symmetry_space_group_name_H-M 'P 1 21/c 1'
_atom_sites_solution_hydrogens geom
_atom_sites_solution_primary direct
_atom_sites_solution_secondary difmap
_cell_angle_alpha 90.00
_cell_angle_beta 110.20(3)
_cell_angle_gamma 90.00
_cell_formula_units_Z 4
_cell_length_a 11.242(18)
_cell_length_b 13.432(19)
_cell_length_c 13.31(2)
_cell_measurement_reflns_used 4535
_cell_measurement_temperature 93.1500
_cell_measurement_theta_max 27.4198
_cell_measurement_theta_min 3.0333
_cell_volume 1886(5)
_computing_cell_refinement 'CrystalClear (Rigaku Inc., 2008)'
_computing_data_collection 'CrystalClear (Rigaku Inc., 2008)'
_computing_data_reduction 'CrystalClear (Rigaku Inc., 2008)'
_computing_molecular_graphics 'Yadokari-XG 2009 (Wakita Nemoto et al., 2009)'
_computing_publication_material 'Yadokari-XG 2009 (Wakita,Nemoto et al., 2009)'
_computing_structure_refinement 'SHELXL-97 (Sheldrick, 1997)'
_computing_structure_solution 'SIR2004 (Burla, et al., 2005)'
_diffrn_ambient_temperature 93.1500
_diffrn_detector_area_resol_mean 28.5714
_diffrn_measured_fraction_theta_full 0.988
_diffrn_measured_fraction_theta_max 0.988
_diffrn_measurement_device_type 'Rigaku Saturn724'
_diffrn_measurement_method dtprofit.ref
_diffrn_radiation_monochromator Confocal
_diffrn_radiation_source 'Rotating Anode'
_diffrn_radiation_type MoK\a
_diffrn_radiation_wavelength 0.71075
_diffrn_reflns_av_R_equivalents 0.1046
_diffrn_reflns_av_sigmaI/netI 0.0922
_diffrn_reflns_limit_h_max 14
_diffrn_reflns_limit_h_min -14
_diffrn_reflns_limit_k_max 17
_diffrn_reflns_limit_k_min -17
_diffrn_reflns_limit_l_max 17
_diffrn_reflns_limit_l_min -17
_diffrn_reflns_number 20835
_diffrn_reflns_theta_full 27.49
_diffrn_reflns_theta_max 27.49
_diffrn_reflns_theta_min 3.03
_exptl_absorpt_coefficient_mu 0.398
_exptl_absorpt_correction_T_max 1.0000
_exptl_absorpt_correction_T_min 0.6951
_exptl_absorpt_correction_type multi-scan
_exptl_absorpt_process_details 'REQAB (Rigaku, 1998)'
_exptl_crystal_colour Colorless
_exptl_crystal_density_diffrn 1.361
_exptl_crystal_density_method 'not measured'
_exptl_crystal_description Platelet
_exptl_crystal_F_000 816
_exptl_crystal_size_max 0.2980
_exptl_crystal_size_mid 0.2840
_exptl_crystal_size_min 0.0200
_refine_diff_density_max 1.685
_refine_diff_density_min -0.687
_refine_diff_density_rms 0.141
_refine_ls_extinction_method none
_refine_ls_goodness_of_fit_ref 1.027
_refine_ls_hydrogen_treatment constr
_refine_ls_matrix_type full
_refine_ls_number_parameters 228
_refine_ls_number_reflns 4286
_refine_ls_number_restraints 0
_refine_ls_restrained_S_all 1.027
_refine_ls_R_factor_all 0.1370
_refine_ls_R_factor_gt 0.0937
_refine_ls_shift/su_max 0.000
_refine_ls_shift/su_mean 0.000
_refine_ls_structure_factor_coef Fsqd
_refine_ls_weighting_details 'calc w=1/[\s^2^(Fo^2^)+(0.1626P)^2^+0.0000P] where P=(Fo^2^+2Fc^2^)/3'
_refine_ls_weighting_scheme calc
_refine_ls_wR_factor_gt 0.2318
_refine_ls_wR_factor_ref 0.2749
_reflns_number_gt 2580
_reflns_number_total 4286
_reflns_threshold_expression >2sigma(I)
_cod_data_source_file ol300887t_si_001.cif
_cod_data_source_block 2f
_cod_depositor_comments
;
The following automatic conversions were performed:

'_exptl_absorpt_correction_type' value 'Multi-scan' changed to
'multi-scan' according to
/home/saulius/struct/CIF-dictionaries/cif_core.dic dictionary named
'cif_core.dic' version 2.4.1 from 2010-06-29.

Automatic conversion script
Id: cif_fix_values 1715 2011-07-08 13:25:40Z adriana 
;
_cod_original_cell_volume 1887(5)
_cod_original_sg_symbol_H-M 'P 21/c'
_cod_database_code 1507706

loop_
_symmetry_equiv_pos_as_xyz
'x, y, z'
'-x, y+1/2, -z+1/2'
'-x, -y, -z'
'x, -y-1/2, z-1/2'

loop_
_atom_site_label
_atom_site_type_symbol
_atom_site_fract_x
_atom_site_fract_y
_atom_site_fract_z
_atom_site_U_iso_or_equiv
_atom_site_adp_type
_atom_site_occupancy
_atom_site_symmetry_multiplicity
_atom_site_calc_flag
_atom_site_refinement_flags
S1 S -0.32921(12) 0.24744(9) 0.07325(9) 0.0352(4) Uani 1 1 d .
S2 S -0.02301(11) 0.38240(8) 0.03056(8) 0.0283(3) Uani 1 1 d .
S3 S 0.32608(12) 0.49654(9) 0.05116(9) 0.0324(4) Uani 1 1 d .
C1 C -0.3337(5) 0.1539(4) 0.1626(4) 0.0396(12) Uani 1 1 d .
H1 H -0.4106 0.1292 0.1677 0.048 Uiso 1 1 calc R
C2 C -0.2184(5) 0.1194(3) 0.2241(3) 0.0302(10) Uani 1 1 d .
H2 H -0.2040 0.0691 0.2771 0.036 Uiso 1 1 calc R
C3 C -0.1229(4) 0.1690(3) 0.1979(3) 0.0291(10) Uani 1 1 d .
C4 C -0.1646(5) 0.2424(3) 0.1185(3) 0.0276(10) Uani 1 1 d .
C5 C -0.0593(4) 0.2891(3) 0.1068(3) 0.0252(9) Uani 1 1 d .
C6 C 0.0489(5) 0.2437(3) 0.1821(3) 0.0272(10) Uani 1 1 d .
C7 C 0.1626(5) 0.2894(3) 0.1795(3) 0.0286(10) Uani 1 1 d .
C8 C 0.1371(4) 0.3660(3) 0.1008(3) 0.0275(10) Uani 1 1 d .
C9 C 0.2581(4) 0.4057(3) 0.1077(3) 0.0289(10) Uani 1 1 d .
C10 C 0.3489(4) 0.3558(3) 0.1892(3) 0.0291(10) Uani 1 1 d .
C11 C 0.4740(5) 0.3893(3) 0.2078(4) 0.0335(11) Uani 1 1 d .
H11 H 0.5473 0.3631 0.2611 0.040 Uiso 1 1 calc R
C12 C 0.4755(5) 0.4644(4) 0.1387(4) 0.0345(11) Uani 1 1 d .
H12 H 0.5511 0.4960 0.1388 0.041 Uiso 1 1 calc R
N1 N 0.0109(4) 0.1694(3) 0.2377(3) 0.0292(9) Uani 1 1 d .
C13 C 0.0863(5) 0.0906(3) 0.3052(3) 0.0292(10) Uani 1 1 d .
H13 H 0.0347 0.0565 0.3418 0.035 Uiso 1 1 calc R
H13A H 0.1603 0.1208 0.3608 0.035 Uiso 1 1 calc R
C14 C 0.1340(5) 0.0124(3) 0.2424(3) 0.0289(10) Uani 1 1 d .
H14 H 0.1851 0.0464 0.2053 0.035 Uiso 1 1 calc R
H14A H 0.1898 -0.0356 0.2937 0.035 Uiso 1 1 calc R
C15 C 0.0258(5) -0.0446(3) 0.1598(3) 0.0339(11) Uani 1 1 d .
H15 H -0.0296 -0.0736 0.1960 0.041 Uiso 1 1 calc R
H15A H -0.0257 0.0028 0.1051 0.041 Uiso 1 1 calc R
C16 C 0.0718(5) -0.1277(3) 0.1043(4) 0.0397(12) Uani 1 1 d .
H16 H 0.1246 -0.0993 0.0663 0.060 Uiso 1 1 calc R
H16A H -0.0013 -0.1615 0.0530 0.060 Uiso 1 1 calc R
H16B H 0.1217 -0.1756 0.1578 0.060 Uiso 1 1 calc R
N2 N 0.2938(4) 0.2825(3) 0.2329(3) 0.0285(9) Uani 1 1 d .
C17 C 0.3570(5) 0.2336(3) 0.3375(3) 0.0302(10) Uani 1 1 d .
H17 H 0.4500 0.2373 0.3551 0.036 Uiso 1 1 calc R
H17A H 0.3330 0.1623 0.3316 0.036 Uiso 1 1 calc R
C18 C 0.3232(4) 0.2801(3) 0.4284(3) 0.0303(10) Uani 1 1 d .
H18 H 0.3687 0.2438 0.4955 0.036 Uiso 1 1 calc R
H18A H 0.2312 0.2713 0.4134 0.036 Uiso 1 1 calc R
C19 C 0.3553(5) 0.3916(3) 0.4460(4) 0.0328(11) Uani 1 1 d .
H19 H 0.4475 0.4007 0.4626 0.039 Uiso 1 1 calc R
H19A H 0.3106 0.4282 0.3790 0.039 Uiso 1 1 calc R
C20 C 0.3181(5) 0.4364(4) 0.5372(4) 0.0434(13) Uani 1 1 d .
H20 H 0.2277 0.4246 0.5232 0.065 Uiso 1 1 calc R
H20A H 0.3346 0.5082 0.5415 0.065 Uiso 1 1 calc R
H20B H 0.3681 0.4049 0.6051 0.065 Uiso 1 1 calc R

loop_
_atom_site_aniso_label
_atom_site_aniso_U_11
_atom_site_aniso_U_22
_atom_site_aniso_U_33
_atom_site_aniso_U_23
_atom_site_aniso_U_13
_atom_site_aniso_U_12
S1 0.0366(7) 0.0411(8) 0.0290(6) 0.0029(5) 0.0129(5) -0.0023(5)
S2 0.0391(7) 0.0291(6) 0.0182(5) 0.0017(4) 0.0119(4) 0.0008(5)
S3 0.0432(7) 0.0338(7) 0.0238(6) 0.0001(4) 0.0163(5) -0.0052(5)
C1 0.046(3) 0.043(3) 0.033(3) 0.001(2) 0.018(2) -0.007(2)
C2 0.043(3) 0.029(2) 0.024(2) -0.0008(17) 0.0186(19) -0.003(2)
C3 0.040(3) 0.026(2) 0.021(2) -0.0025(16) 0.0103(18) -0.005(2)
C4 0.040(3) 0.025(2) 0.0174(19) -0.0003(15) 0.0086(18) 0.0000(19)
C5 0.036(2) 0.025(2) 0.0179(19) 0.0013(15) 0.0135(17) -0.0013(19)
C6 0.039(3) 0.027(2) 0.0168(19) -0.0013(15) 0.0114(18) 0.005(2)
C7 0.042(3) 0.027(2) 0.0175(19) -0.0019(16) 0.0115(18) -0.001(2)
C8 0.040(3) 0.027(2) 0.0163(19) -0.0008(16) 0.0110(17) 0.006(2)
C9 0.036(3) 0.032(2) 0.023(2) -0.0040(17) 0.0157(18) -0.001(2)
C10 0.040(3) 0.030(2) 0.0183(19) -0.0027(16) 0.0121(18) -0.004(2)
C11 0.039(3) 0.038(3) 0.027(2) -0.0016(18) 0.015(2) 0.000(2)
C12 0.035(3) 0.042(3) 0.032(2) -0.008(2) 0.018(2) -0.007(2)
N1 0.040(2) 0.033(2) 0.0191(17) 0.0047(14) 0.0153(15) 0.0009(18)
C13 0.046(3) 0.023(2) 0.021(2) 0.0051(16) 0.0144(19) -0.002(2)
C14 0.042(3) 0.030(2) 0.018(2) -0.0005(16) 0.0139(19) -0.003(2)
C15 0.048(3) 0.031(2) 0.024(2) -0.0010(18) 0.014(2) -0.005(2)
C16 0.064(3) 0.030(3) 0.027(2) -0.0020(18) 0.018(2) 0.001(2)
N2 0.040(2) 0.029(2) 0.0168(17) -0.0008(13) 0.0099(15) -0.0042(17)
C17 0.035(3) 0.032(2) 0.023(2) 0.0043(17) 0.0086(18) 0.003(2)
C18 0.032(2) 0.042(3) 0.017(2) 0.0032(17) 0.0088(18) 0.003(2)
C19 0.042(3) 0.035(3) 0.023(2) -0.0022(17) 0.0126(19) -0.002(2)
C20 0.053(3) 0.050(3) 0.029(3) -0.007(2) 0.017(2) 0.009(3)

loop_
_atom_type_symbol
_atom_type_description
_atom_type_scat_dispersion_real
_atom_type_scat_dispersion_imag
_atom_type_scat_source
C C 0.0033 0.0016 'International Tables Vol C Tables 4.2.6.8 and 6.1.1.4'
H H 0.0000 0.0000 'International Tables Vol C Tables 4.2.6.8 and 6.1.1.4'
N N 0.0061 0.0033 'International Tables Vol C Tables 4.2.6.8 and 6.1.1.4'
S S 0.1246 0.1234 'International Tables Vol C Tables 4.2.6.8 and 6.1.1.4'

loop_
_geom_angle_atom_site_label_1
_geom_angle_atom_site_label_2
_geom_angle_atom_site_label_3
_geom_angle
C4 S1 C1 90.8(2)
C8 S2 C5 90.2(2)
C12 S3 C9 90.2(2)
C2 C1 S1 114.3(4)
C2 C1 H1 122.8
S1 C1 H1 122.8
C1 C2 C3 110.0(4)
C1 C2 H2 125.0
C3 C2 H2 125.0
C4 C3 C2 115.8(4)
C4 C3 N1 108.4(4)
C2 C3 N1 135.6(4)
C5 C4 C3 108.9(4)
C5 C4 S1 141.8(3)
C3 C4 S1 109.1(4)
C4 C5 C6 106.3(4)
C4 C5 S2 139.9(4)
C6 C5 S2 113.8(3)
N1 C6 C5 109.8(4)
N1 C6 C7 139.5(4)
C5 C6 C7 110.7(4)
N2 C7 C8 109.2(4)
N2 C7 C6 138.8(4)
C8 C7 C6 112.0(4)
C7 C8 C9 106.0(4)
C7 C8 S2 113.3(4)
C9 C8 S2 140.7(4)
C10 C9 C8 107.3(4)
C10 C9 S3 111.3(4)
C8 C9 S3 141.3(4)
C9 C10 N2 110.9(4)
C9 C10 C11 113.8(4)
N2 C10 C11 135.3(4)
C12 C11 C10 111.0(4)
C12 C11 H11 124.5
C10 C11 H11 124.5
C11 C12 S3 113.6(4)
C11 C12 H12 123.2
S3 C12 H12 123.2
C6 N1 C3 106.6(4)
C6 N1 C13 128.9(4)
C3 N1 C13 123.2(4)
N1 C13 C14 113.4(3)
N1 C13 H13 108.9
C14 C13 H13 108.9
N1 C13 H13A 108.9
C14 C13 H13A 108.9
H13 C13 H13A 107.7
C15 C14 C13 112.9(4)
C15 C14 H14 109.0
C13 C14 H14 109.0
C15 C14 H14A 109.0
C13 C14 H14A 109.0
H14 C14 H14A 107.8
C16 C15 C14 113.3(4)
C16 C15 H15 108.9
C14 C15 H15 108.9
C16 C15 H15A 108.9
C14 C15 H15A 108.9
H15 C15 H15A 107.7
C15 C16 H16 109.5
C15 C16 H16A 109.5
H16 C16 H16A 109.5
C15 C16 H16B 109.5
H16 C16 H16B 109.5
H16A C16 H16B 109.5
C10 N2 C7 106.5(4)
C10 N2 C17 124.6(4)
C7 N2 C17 125.8(4)
N2 C17 C18 113.3(4)
N2 C17 H17 108.9
C18 C17 H17 108.9
N2 C17 H17A 108.9
C18 C17 H17A 108.9
H17 C17 H17A 107.7
C17 C18 C19 114.2(4)
C17 C18 H18 108.7
C19 C18 H18 108.7
C17 C18 H18A 108.7
C19 C18 H18A 108.7
H18 C18 H18A 107.6
C20 C19 C18 112.8(4)
C20 C19 H19 109.0
C18 C19 H19 109.0
C20 C19 H19A 109.0
C18 C19 H19A 109.0
H19 C19 H19A 107.8
C19 C20 H20 109.5
C19 C20 H20A 109.5
H20 C20 H20A 109.5
C19 C20 H20B 109.5
H20 C20 H20B 109.5
H20A C20 H20B 109.5

loop_
_geom_bond_atom_site_label_1
_geom_bond_atom_site_label_2
_geom_bond_distance
S1 C4 1.738(6)
S1 C1 1.743(5)
S2 C8 1.732(5)
S2 C5 1.747(4)
S3 C12 1.736(5)
S3 C9 1.743(5)
C1 C2 1.354(7)
C1 H1 0.9500
C2 C3 1.406(7)
C2 H2 0.9500
C3 C4 1.402(6)
C3 N1 1.412(6)
C4 C5 1.396(7)
C5 C6 1.419(6)
C6 N1 1.394(5)
C6 C7 1.429(7)
C7 N2 1.402(6)
C7 C8 1.425(6)
C8 C9 1.434(7)
C9 C10 1.380(6)
C10 N2 1.393(6)
C10 C11 1.415(7)
C11 C12 1.369(7)
C11 H11 0.9500
C12 H12 0.9500
N1 C13 1.456(5)
C13 C14 1.548(6)
C13 H13 0.9900
C13 H13A 0.9900
C14 C15 1.533(6)
C14 H14 0.9900
C14 H14A 0.9900
C15 C16 1.524(6)
C15 H15 0.9900
C15 H15A 0.9900
C16 H16 0.9800
C16 H16A 0.9800
C16 H16B 0.9800
N2 C17 1.482(6)
C17 C18 1.523(6)
C17 H17 0.9900
C17 H17A 0.9900
C18 C19 1.540(6)
C18 H18 0.9900
C18 H18A 0.9900
C19 C20 1.537(6)
C19 H19 0.9900
C19 H19A 0.9900
C20 H20 0.9800
C20 H20A 0.9800
C20 H20B 0.9800

loop_
_geom_torsion_atom_site_label_1
_geom_torsion_atom_site_label_2
_geom_torsion_atom_site_label_3
_geom_torsion_atom_site_label_4
_geom_torsion
C4 S1 C1 C2 -0.1(4)
S1 C1 C2 C3 -0.6(5)
C1 C2 C3 C4 1.3(6)
C1 C2 C3 N1 175.3(5)
C2 C3 C4 C5 176.0(4)
N1 C3 C4 C5 0.3(5)
C2 C3 C4 S1 -1.3(5)
N1 C3 C4 S1 -176.9(3)
C1 S1 C4 C5 -175.1(5)
C1 S1 C4 C3 0.8(3)
C3 C4 C5 C6 -0.8(5)
S1 C4 C5 C6 175.1(4)
C3 C4 C5 S2 179.2(4)
S1 C4 C5 S2 -5.0(9)
C8 S2 C5 C4 178.0(5)
C8 S2 C5 C6 -2.1(3)
C4 C5 C6 N1 0.9(5)
S2 C5 C6 N1 -179.0(3)
C4 C5 C6 C7 -177.7(3)
S2 C5 C6 C7 2.4(5)
N1 C6 C7 N2 -0.7(9)
C5 C6 C7 N2 177.3(5)
N1 C6 C7 C8 -179.4(5)
C5 C6 C7 C8 -1.4(5)
N2 C7 C8 C9 0.3(5)
C6 C7 C8 C9 179.4(3)
N2 C7 C8 S2 -179.2(3)
C6 C7 C8 S2 -0.1(5)
C5 S2 C8 C7 1.2(3)
C5 S2 C8 C9 -178.1(5)
C7 C8 C9 C10 -1.8(5)
S2 C8 C9 C10 177.5(4)
C7 C8 C9 S3 -179.0(4)
S2 C8 C9 S3 0.3(9)
C12 S3 C9 C10 0.3(3)
C12 S3 C9 C8 177.4(5)
C8 C9 C10 N2 2.7(5)
S3 C9 C10 N2 -179.2(3)
C8 C9 C10 C11 -178.2(4)
S3 C9 C10 C11 -0.1(5)
C9 C10 C11 C12 -0.3(6)
N2 C10 C11 C12 178.6(5)
C10 C11 C12 S3 0.5(5)
C9 S3 C12 C11 -0.4(4)
C5 C6 N1 C3 -0.7(5)
C7 C6 N1 C3 177.3(5)
C5 C6 N1 C13 165.9(4)
C7 C6 N1 C13 -16.1(8)
C4 C3 N1 C6 0.2(5)
C2 C3 N1 C6 -174.2(5)
C4 C3 N1 C13 -167.3(4)
C2 C3 N1 C13 18.3(7)
C6 N1 C13 C14 -67.2(5)
C3 N1 C13 C14 97.4(5)
N1 C13 C14 C15 -63.1(5)
C13 C14 C15 C16 -175.1(4)
C9 C10 N2 C7 -2.5(5)
C11 C10 N2 C7 178.7(5)
C9 C10 N2 C17 -163.5(4)
C11 C10 N2 C17 17.6(8)
C8 C7 N2 C10 1.3(4)
C6 C7 N2 C10 -177.5(5)
C8 C7 N2 C17 162.0(4)
C6 C7 N2 C17 -16.7(8)
C10 N2 C17 C18 96.6(5)
C7 N2 C17 C18 -60.8(6)
N2 C17 C18 C19 -58.4(5)
C17 C18 C19 C20 179.1(4)

loop_
_cod_related_entry_id
_cod_related_entry_code
_cod_related_entry_database
1 30651901 ChemSpider
